data_4129073
loop_
_publ_author_name
'Grancha, Thais'
'Carne-Sanchez, Arnau'
'Hern\'andez-L\'opez, Laura'
'Albalad, Jorge'
'Imaz, Inhar'
'Juanhuix, Judith'
'Maspoch, Daniel'

_publ_section_title
;
 Phase Transfer of Rhodium(II)-Based Metal-Organic Polyhedra Bearing
 Coordinatively-Bound Cargo Enables Molecular Separation.
;
_journal_name_full 'Journal of the American Chemical Society'
_journal_paper_doi 10.1021/jacs.9b10403
_journal_year 2019
_chemical_formula_moiety 'C63 H36 N6 O33 Rh6'
_chemical_formula_sum 'C63 H36 N6 O33 Rh6'
_chemical_formula_weight 2022.44
_space_group_crystal_system tetragonal
_space_group_IT_number 87
_space_group_name_Hall '-I 4'
_space_group_name_H-M_alt 'I 4/m'
_atom_sites_solution_hydrogens geom
_audit_creation_method SHELXL-2018/1
_cell_angle_alpha 90
_cell_angle_beta 90
_cell_angle_gamma 90
_cell_formula_units_Z 8
_cell_length_a 29.440(4)
_cell_length_b 29.440(4)
_cell_length_c 41.560(4)
_cell_measurement_reflns_used 6721
_cell_measurement_temperature 100(2)
_cell_measurement_theta_max 60
_cell_measurement_theta_min 1
_cell_volume 36021(8)
_computing_cell_refinement 'xds (kabsch, 2010)'
_computing_data_collection MxCube
_computing_data_reduction 'xds (kabsch, 2010)'
_computing_structure_refinement 'SHELXL-2018/1 (Sheldrick, 2018)'
_computing_structure_solution 'SHELXT2018/1 (Sheldrick, 2018)'
_diffrn_ambient_temperature 100(2)
_diffrn_measured_fraction_theta_full 0.985
_diffrn_measured_fraction_theta_max 0.985
_diffrn_measurement_device_type 'PILATUS DECTRIS'
_diffrn_measurement_method 'profile data from \fi-scans'
_diffrn_radiation_type synchrotron
_diffrn_radiation_wavelength 0.72656
_diffrn_reflns_av_R_equivalents 0.0519
_diffrn_reflns_av_unetI/netI 0.0218
_diffrn_reflns_Laue_measured_fraction_full 0.985
_diffrn_reflns_Laue_measured_fraction_max 0.985
_diffrn_reflns_limit_h_max 29
_diffrn_reflns_limit_h_min -29
_diffrn_reflns_limit_k_max 29
_diffrn_reflns_limit_k_min -29
_diffrn_reflns_limit_l_max 40
_diffrn_reflns_limit_l_min -40
_diffrn_reflns_number 119374
_diffrn_reflns_point_group_measured_fraction_full 0.985
_diffrn_reflns_point_group_measured_fraction_max 0.985
_diffrn_reflns_theta_full 20.813
_diffrn_reflns_theta_max 20.813
_diffrn_reflns_theta_min 2.132
_diffrn_source synchrotron
_exptl_absorpt_coefficient_mu 0.164
_exptl_crystal_colour green
_exptl_crystal_density_diffrn 0.746
_exptl_crystal_description cubics
_exptl_crystal_F_000 5464
_exptl_crystal_size_max 0.04
_exptl_crystal_size_mid 0.04
_exptl_crystal_size_min 0.04
_refine_diff_density_max 1.110
_refine_diff_density_min -0.870
_refine_diff_density_rms 0.102
_refine_ls_extinction_coef 0.00117(18)
_refine_ls_extinction_expression Fc^*^=kFc[1+0.001xFc^2^\l^3^/sin(2\q)]^-1/4^
_refine_ls_extinction_method 'SHELXL-2018/1 (Sheldrick 2018)'
_refine_ls_goodness_of_fit_ref 1.973
_refine_ls_hydrogen_treatment constr
_refine_ls_matrix_type full
_refine_ls_number_parameters 489
_refine_ls_number_reflns 9449
_refine_ls_number_restraints 107
_refine_ls_restrained_S_all 1.983
_refine_ls_R_factor_all 0.0998
_refine_ls_R_factor_gt 0.0945
_refine_ls_shift/su_max 0.001
_refine_ls_shift/su_mean 0.000
_refine_ls_structure_factor_coef Fsqd
_refine_ls_weighting_details 'w=1/[\s^2^(Fo^2^)+(0.2000P)^2^] where P=(Fo^2^+2Fc^2^)/3'
_refine_ls_weighting_scheme calc
_refine_ls_wR_factor_gt 0.3583
_refine_ls_wR_factor_ref 0.3806
_reflns_Friedel_coverage 0.000
_reflns_number_gt 8436
_reflns_number_total 9449
_reflns_threshold_expression 'I > 2\s(I)'
_cod_data_source_file ja9b10403_si_004.cif
_cod_data_source_block MOPaminopy
_cod_original_cell_volume 36020(3)
_cod_database_code 4129073
_shelx_shelxl_version_number 2018/1
_shelx_space_group_comment
;
The symmetry employed for this shelxl refinement is uniquely defined
by the following loop, which should always be used as a source of
symmetry information in preference to the above space-group names.
They are only intended as comments.
;

loop_
_space_group_symop_operation_xyz
'x, y, z'
'-x, -y, z'
'-y, x, z'
'y, -x, z'
'x+1/2, y+1/2, z+1/2'
'-x+1/2, -y+1/2, z+1/2'
'-y+1/2, x+1/2, z+1/2'
'y+1/2, -x+1/2, z+1/2'
'-x, -y, -z'
'x, y, -z'
'y, -x, -z'
'-y, x, -z'
'-x+1/2, -y+1/2, -z+1/2'
'x+1/2, y+1/2, -z+1/2'
'y+1/2, -x+1/2, -z+1/2'
'-y+1/2, x+1/2, -z+1/2'

loop_
_atom_site_label
_atom_site_type_symbol
_atom_site_fract_x
_atom_site_fract_y
_atom_site_fract_z
_atom_site_U_iso_or_equiv
_atom_site_adp_type
_atom_site_occupancy
_atom_site_site_symmetry_order
_atom_site_calc_flag
_atom_site_refinement_flags_posn
_atom_site_refinement_flags_adp
_atom_site_refinement_flags_occupancy
Rh01 Rh 0.61267(3) 0.66359(3) 0.63900(2) 0.1166(5) Uani 1 1 d . . .
Rh02 Rh 0.64458(3) 0.71089(3) 0.68012(2) 0.1200(5) Uani 1 1 d . . .
Rh03 Rh 0.77692(4) 0.55009(4) 0.500000 0.1228(5) Uani 1 2 d S T P
Rh04 Rh 0.85724(3) 0.56380(5) 0.500000 0.1270(5) Uani 1 2 d S T P
O005 O 0.6346(2) 0.6087(2) 0.66394(17) 0.131(2) Uani 1 1 d . . .
O006 O 0.5522(2) 0.6651(2) 0.66453(17) 0.1258(18) Uani 1 1 d . . .
O007 O 0.5935(2) 0.7213(2) 0.61589(17) 0.135(2) Uani 1 1 d . . .
O008 O 0.6634(3) 0.6532(2) 0.70358(15) 0.133(2) Uani 1 1 d . . .
O009 O 0.6749(2) 0.6651(3) 0.61646(16) 0.136(2) Uani 1 1 d . . .
O00A O 0.7043(2) 0.7093(2) 0.65472(17) 0.135(2) Uani 1 1 d . . .
O00B O 0.7707(3) 0.5984(3) 0.53514(17) 0.140(2) Uani 1 1 d . . .
O00C O 0.6232(3) 0.7653(2) 0.65503(18) 0.140(2) Uani 1 1 d . . .
O00D O 0.4974(3) 0.7882(3) 0.53390(17) 0.144(2) Uani 1 1 d . . .
O00E O 0.5830(2) 0.7096(3) 0.70263(16) 0.134(2) Uani 1 1 d . . .
O00F O 0.8460(2) 0.6115(3) 0.53484(18) 0.138(2) Uani 1 1 d . . .
O00G O 0.4854(3) 0.8634(3) 0.53392(18) 0.149(2) Uani 1 1 d . . .
O00H O 0.6965(5) 0.5373(6) 0.500000 0.193(5) Uani 1 2 d S T P
O00K O 0.5802(4) 0.6152(5) 0.5985(3) 0.224(5) Uani 1 1 d . . .
C77 C 0.5537(4) 0.7956(4) 0.5865(3) 0.136(3) Uani 1 1 d . . .
H77 H 0.544743 0.766880 0.579581 0.163 Uiso 1 1 calc R U .
C34 C 0.7574(4) 0.6538(4) 0.5884(3) 0.137(3) Uani 1 1 d . . .
H34 H 0.732429 0.638368 0.580091 0.164 Uiso 1 1 calc R U .
C00N C 0.5067(4) 0.6908(4) 0.7059(3) 0.145(3) Uani 1 1 d . . .
C00O C 0.6751(4) 0.5748(4) 0.7064(3) 0.137(3) Uani 1 1 d . . .
C35 C 0.4674(4) 0.6699(3) 0.6915(3) 0.129(3) Uani 1 1 d . . .
H35 H 0.470129 0.653256 0.672547 0.155 Uiso 1 1 calc R U .
C00Q C 0.7515(4) 0.6816(4) 0.6144(3) 0.142(3) Uani 1 1 d . . .
C00R C 0.5846(5) 0.7991(4) 0.6128(3) 0.155(4) Uani 1 1 d . . .
C00S C 0.8006(4) 0.6477(4) 0.5736(3) 0.140(3) Uani 1 1 d . . .
C00T C 0.6015(4) 0.7606(4) 0.6282(3) 0.135(3) Uani 1 1 d . . .
C00U C 0.5510(4) 0.6878(4) 0.6897(3) 0.134(3) Uani 1 1 d . . .
C00V C 0.6560(4) 0.6151(4) 0.6915(2) 0.127(3) Uani 1 1 d . . .
C00W C 0.7081(3) 0.6862(4) 0.6294(2) 0.119(3) Uani 1 1 d . . .
C00X C 0.8072(4) 0.6172(4) 0.5457(3) 0.139(3) Uani 1 1 d . . .
C00Y C 0.5366(4) 0.8336(4) 0.5709(3) 0.144(3) Uani 1 1 d . . .
C00Z C 0.7866(5) 0.7086(6) 0.6256(4) 0.186(6) Uani 1 1 d . . .
H00Z H 0.782320 0.729917 0.641876 0.223 Uiso 1 1 calc R U .
C010 C 0.6966(6) 0.5790(5) 0.7354(3) 0.180(5) Uani 1 1 d . . .
H010 H 0.697058 0.606792 0.746071 0.216 Uiso 1 1 calc R U .
C011 C 0.5047(4) 0.8275(4) 0.5442(3) 0.129(3) Uani 1 1 d . . .
C012 C 0.5019(5) 0.7138(6) 0.7348(3) 0.184(6) Uani 1 1 d . . .
H012 H 0.527357 0.726302 0.744613 0.221 Uiso 1 1 calc R U .
C013 C 0.5503(6) 0.8761(6) 0.5809(5) 0.206(7) Uani 1 1 d . . .
H013 H 0.540318 0.901690 0.569806 0.247 Uiso 1 1 calc R U .
O4H O 0.7371(9) 0.5444(5) 0.7784(4) 0.411(17) Uani 1 1 d . . .
H4H H 0.744580 0.519320 0.785129 0.616 Uiso 1 1 calc R U .
O1H O 0.8680(4) 0.7242(7) 0.6226(5) 0.336(11) Uani 1 1 d . . .
H1H H 0.890455 0.717394 0.611955 0.504 Uiso 1 1 calc R U .
C016 C 0.8369(5) 0.6734(5) 0.5846(4) 0.176(5) Uani 1 1 d . . .
H016 H 0.865151 0.671642 0.574607 0.211 Uiso 1 1 calc R U .
C017 C 0.5969(6) 0.8440(5) 0.6236(4) 0.197(7) Uani 1 1 d . . .
H017 H 0.616521 0.847619 0.641015 0.236 Uiso 1 1 calc R U .
C018 C 0.7184(9) 0.5401(6) 0.7492(4) 0.249(11) Uani 1 1 d . . .
C019 C 0.8301(7) 0.7015(9) 0.6106(6) 0.251(10) Uani 1 1 d . . .
O2H O 0.5914(8) 0.9233(4) 0.6182(5) 0.348(12) Uani 1 1 d . . .
H2H H 0.578539 0.942407 0.607037 0.521 Uiso 1 1 calc R U .
C01B C 0.5795(10) 0.8816(5) 0.6082(7) 0.278(14) Uani 1 1 d . . .
C3S C 0.7039(8) 0.8114(8) 0.7656(5) 0.238(8) Uani 1 1 d . U .
C2S C 0.6746(7) 0.8179(7) 0.7524(5) 0.274(10) Uani 1 1 d D U .
H2S H 0.657788 0.844044 0.756490 0.329 Uiso 1 1 calc R U .
C1S C 0.6601(8) 0.7876(8) 0.7285(5) 0.281(10) Uani 1 1 d . U .
H1S H 0.633388 0.797797 0.719021 0.337 Uiso 1 1 calc R U .
N1S N 0.6708(4) 0.7556(4) 0.7179(3) 0.155(3) Uani 1 1 d D U .
C4S C 0.7093(8) 0.7434(8) 0.7354(6) 0.284(10) Uani 1 1 d D U .
H4S H 0.724175 0.716070 0.731687 0.341 Uiso 1 1 calc R U .
C5S C 0.7248(8) 0.7741(9) 0.7590(6) 0.287(10) Uani 1 1 d D U .
H5S H 0.751113 0.767086 0.770331 0.345 Uiso 1 1 calc R U .
N3B N 0.7213(8) 0.8371(7) 0.7902(4) 0.289(10) Uani 1 1 d . . .
N3 N 0.9318(8) 0.5747(10) 0.500000 0.283(5) Uani 1 2 d DS TU P
C2 C 1.0286(10) 0.5726(11) 0.500000 0.283(5) Uani 1 2 d DS TU P
C3 C 1.0002(9) 0.6089(8) 0.500000 0.283(5) Uani 1 2 d DS TU P
H3 H 1.014560 0.637029 0.500000 0.339 Uiso 1 2 calc R U P
C4 C 1.0032(9) 0.5370(9) 0.500000 0.283(5) Uani 1 2 d DS TU P
H4 H 1.018565 0.509365 0.500000 0.339 Uiso 1 2 calc R U P
C5 C 0.9512(9) 0.6107(14) 0.500000 0.283(5) Uani 1 2 d S TU P
H5 H 0.935551 0.638100 0.500000 0.339 Uiso 1 2 calc R U P
C6 C 0.9566(9) 0.5339(10) 0.500000 0.283(5) Uani 1 2 d DS TU P
H6 H 0.942026 0.505899 0.500000 0.339 Uiso 1 2 calc R U P
N4 N 1.077(2) 0.603(3) 0.500000 0.49(5) Uani 0.8 2 d S T P
N6 N 1.072(2) 0.574(2) 0.500000 0.137(19) Uani 0.2 2 d S T P

loop_
_atom_site_aniso_label
_atom_site_aniso_U_11
_atom_site_aniso_U_22
_atom_site_aniso_U_33
_atom_site_aniso_U_23
_atom_site_aniso_U_13
_atom_site_aniso_U_12
Rh01 0.1207(7) 0.1226(7) 0.1064(7) -0.0233(3) -0.0193(3) 0.0006(4)
Rh02 0.1266(7) 0.1241(7) 0.1095(7) -0.0260(4) -0.0206(4) -0.0021(4)
Rh03 0.1020(7) 0.1538(10) 0.1125(9) 0.000 0.000 -0.0138(5)
Rh04 0.1010(7) 0.1552(10) 0.1248(10) 0.000 0.000 -0.0139(6)
O005 0.136(5) 0.130(5) 0.128(5) -0.013(4) -0.039(4) -0.013(3)
O006 0.121(4) 0.131(4) 0.125(5) -0.030(4) -0.011(3) -0.005(3)
O007 0.148(5) 0.129(5) 0.128(5) -0.017(4) -0.037(4) -0.002(4)
O008 0.163(6) 0.119(5) 0.118(4) -0.022(3) -0.037(4) 0.005(4)
O009 0.135(5) 0.147(5) 0.128(5) -0.041(4) -0.008(4) 0.000(4)
O00A 0.126(4) 0.155(5) 0.126(5) -0.026(4) -0.018(4) -0.002(4)
O00B 0.122(5) 0.166(6) 0.131(5) -0.026(4) 0.006(4) -0.016(4)
O00C 0.153(5) 0.128(5) 0.139(5) -0.016(4) -0.033(4) -0.004(4)
O00D 0.194(7) 0.112(5) 0.126(5) -0.005(4) -0.010(4) 0.018(4)
O00E 0.123(4) 0.159(5) 0.119(4) -0.041(4) -0.006(3) -0.007(4)
O00F 0.111(5) 0.160(6) 0.141(5) -0.009(4) 0.006(4) -0.015(4)
O00G 0.186(7) 0.118(5) 0.143(5) -0.003(4) -0.011(5) 0.024(4)
O00H 0.146(9) 0.246(16) 0.186(11) 0.000 0.000 0.013(9)
O00K 0.194(9) 0.265(13) 0.214(10) -0.085(10) -0.039(8) 0.018(9)
C77 0.156(8) 0.124(7) 0.128(7) 0.006(6) -0.023(6) 0.014(6)
C34 0.130(8) 0.143(8) 0.138(8) -0.018(6) -0.013(6) -0.006(6)
C00N 0.135(8) 0.156(9) 0.145(8) -0.040(7) -0.005(7) 0.004(7)
C00O 0.137(7) 0.143(8) 0.130(7) -0.007(6) -0.035(6) -0.015(6)
C35 0.137(8) 0.115(6) 0.134(7) -0.014(5) 0.026(6) 0.007(5)
C00Q 0.142(9) 0.154(9) 0.129(7) -0.026(7) -0.013(6) -0.026(7)
C00R 0.186(11) 0.132(8) 0.148(9) 0.002(7) -0.013(8) -0.005(7)
C00S 0.121(7) 0.168(9) 0.132(8) -0.017(7) -0.012(6) -0.005(6)
C00T 0.143(8) 0.143(9) 0.120(7) -0.022(7) -0.016(6) 0.003(6)
C00U 0.115(7) 0.161(9) 0.126(7) -0.014(7) -0.001(6) 0.012(6)
C00V 0.139(7) 0.128(8) 0.114(6) -0.001(6) -0.001(6) 0.012(6)
C00W 0.109(6) 0.149(7) 0.098(6) -0.019(6) -0.003(5) -0.003(5)
C00X 0.120(8) 0.152(9) 0.144(8) 0.002(7) -0.002(7) 0.009(7)
C00Y 0.159(9) 0.128(8) 0.143(8) -0.011(6) -0.012(7) -0.019(7)
C00Z 0.157(11) 0.216(15) 0.185(13) -0.065(11) 0.001(9) -0.031(10)
C010 0.244(15) 0.152(10) 0.144(9) -0.013(8) -0.042(10) -0.012(10)
C011 0.131(7) 0.128(8) 0.126(7) 0.017(6) -0.010(6) -0.004(6)
C012 0.154(10) 0.247(15) 0.152(10) -0.095(11) 0.009(8) -0.035(10)
C013 0.231(17) 0.148(12) 0.238(17) 0.005(11) -0.080(14) 0.013(10)
O4H 0.71(4) 0.191(10) 0.328(18) -0.030(11) -0.38(3) 0.012(16)
O1H 0.167(10) 0.48(3) 0.36(2) -0.22(2) 0.000(11) -0.110(13)
C016 0.155(10) 0.206(13) 0.166(11) -0.051(10) -0.028(8) -0.009(9)
C017 0.245(16) 0.134(10) 0.212(14) -0.019(10) -0.091(13) -0.024(10)
C018 0.41(3) 0.167(13) 0.172(12) -0.013(10) -0.166(17) 0.015(15)
C019 0.170(14) 0.33(3) 0.25(2) -0.13(2) -0.025(14) -0.064(15)
O2H 0.45(3) 0.154(9) 0.44(2) -0.072(12) -0.23(2) -0.032(12)
C01B 0.38(3) 0.115(10) 0.34(3) 0.017(13) -0.19(3) -0.001(13)
C3S 0.240(18) 0.251(17) 0.222(16) -0.073(14) -0.086(12) -0.002(13)
C2S 0.30(2) 0.264(16) 0.258(17) -0.125(14) -0.140(15) 0.078(14)
C1S 0.291(18) 0.257(17) 0.295(19) -0.132(14) -0.151(14) 0.093(13)
N1S 0.176(8) 0.138(7) 0.152(7) -0.031(5) -0.031(6) 0.009(6)
C4S 0.267(18) 0.268(17) 0.32(2) -0.104(14) -0.120(14) 0.072(13)
C5S 0.29(2) 0.30(2) 0.273(18) -0.087(15) -0.146(15) 0.071(14)
N3B 0.30(2) 0.34(2) 0.221(15) -0.105(17) -0.036(15) -0.068(18)
N3 0.149(7) 0.248(11) 0.452(13) 0.000 0.000 -0.019(6)
C2 0.149(7) 0.248(11) 0.452(13) 0.000 0.000 -0.019(6)
C3 0.149(7) 0.248(11) 0.452(13) 0.000 0.000 -0.019(6)
C4 0.149(7) 0.248(11) 0.452(13) 0.000 0.000 -0.019(6)
C5 0.149(7) 0.248(11) 0.452(13) 0.000 0.000 -0.019(6)
C6 0.149(7) 0.248(11) 0.452(13) 0.000 0.000 -0.019(6)
N4 0.29(5) 0.60(12) 0.58(10) 0.000 0.000 -0.23(7)
N6 0.09(3) 0.16(5) 0.16(5) 0.000 0.000 -0.03(3)

loop_
_atom_type_symbol
_atom_type_description
_atom_type_scat_dispersion_real
_atom_type_scat_dispersion_imag
_atom_type_scat_source
C C 0.0033 0.0016 'International Tables Vol C Tables 4.2.6.8 and 6.1.1.4'
H H 0.0000 0.0000 'International Tables Vol C Tables 4.2.6.8 and 6.1.1.4'
Cu Cu 0.3201 1.2651 'International Tables Vol C Tables 4.2.6.8 and 6.1.1.4'
N N 0.0061 0.0033 'International Tables Vol C Tables 4.2.6.8 and 6.1.1.4'
O O 0.0106 0.0060 'International Tables Vol C Tables 4.2.6.8 and 6.1.1.4'
Rh Rh -1.1178 0.9187 'International Tables Vol C Tables 4.2.6.8 and 6.1.1.4'

loop_
_geom_angle_atom_site_label_1
_geom_angle_atom_site_label_2
_geom_angle_atom_site_label_3
_geom_angle
_geom_angle_site_symmetry_1
_geom_angle_site_symmetry_3
O005 Rh01 O007 176.1(2) . .
O005 Rh01 O009 88.1(3) . .
O007 Rh01 O009 90.8(3) . .
O005 Rh01 O006 91.6(3) . .
O007 Rh01 O006 89.2(3) . .
O009 Rh01 O006 175.5(3) . .
O005 Rh01 Rh02 88.51(17) . .
O007 Rh01 Rh02 87.70(18) . .
O009 Rh01 Rh02 87.88(18) . .
O006 Rh01 Rh02 87.66(17) . .
O005 Rh01 O00K 90.7(4) . .
O007 Rh01 O00K 93.1(4) . .
O009 Rh01 O00K 92.8(4) . .
O006 Rh01 O00K 91.7(4) . .
Rh02 Rh01 O00K 179.0(4) . .
O00C Rh02 O008 176.1(3) . .
O00C Rh02 O00E 88.6(3) . .
O008 Rh02 O00E 90.4(3) . .
O00C Rh02 O00A 91.1(3) . .
O008 Rh02 O00A 89.7(3) . .
O00E Rh02 O00A 175.6(2) . .
O00C Rh02 N1S 90.1(3) . .
O008 Rh02 N1S 93.6(3) . .
O00E Rh02 N1S 89.7(4) . .
O00A Rh02 N1S 94.6(4) . .
O00C Rh02 Rh01 88.32(19) . .
O008 Rh02 Rh01 87.88(17) . .
O00E Rh02 Rh01 88.16(18) . .
O00A Rh02 Rh01 87.48(19) . .
N1S Rh02 Rh01 177.4(3) . .
O00D Rh03 O00D 88.9(5) 11_566 4_565
O00D Rh03 O00B 175.5(3) 11_566 .
O00D Rh03 O00B 89.9(3) 4_565 .
O00D Rh03 O00B 89.9(3) 11_566 10_556
O00D Rh03 O00B 175.5(3) 4_565 10_556
O00B Rh03 O00B 91.0(5) . 10_556
O00D Rh03 O00H 93.1(4) 11_566 .
O00D Rh03 O00H 93.1(4) 4_565 .
O00B Rh03 O00H 91.2(3) . .
O00B Rh03 O00H 91.2(3) 10_556 .
O00D Rh03 Rh04 87.4(2) 11_566 .
O00D Rh03 Rh04 87.4(2) 4_565 .
O00B Rh03 Rh04 88.3(2) . .
O00B Rh03 Rh04 88.3(2) 10_556 .
O00H Rh03 Rh04 179.4(4) . .
O00G Rh04 O00G 88.0(5) 11_566 4_565
O00G Rh04 O00F 175.5(3) 11_566 .
O00G Rh04 O00F 90.7(3) 4_565 .
O00G Rh04 O00F 90.7(3) 11_566 10_556
O00G Rh04 O00F 175.5(3) 4_565 10_556
O00F Rh04 O00F 90.2(4) . 10_556
O00G Rh04 N3 90.9(6) 11_566 .
O00G Rh04 N3 90.9(6) 4_565 .
O00F Rh04 N3 93.5(6) . .
O00F Rh04 N3 93.5(6) 10_556 .
O00G Rh04 Rh03 88.2(2) 11_566 .
O00G Rh04 Rh03 88.2(2) 4_565 .
O00F Rh04 Rh03 87.5(2) . .
O00F Rh04 Rh03 87.5(2) 10_556 .
N3 Rh04 Rh03 178.7(7) . .
C00V O005 Rh01 118.8(6) . .
C00U O006 Rh01 117.8(6) . .
C00T O007 Rh01 120.9(6) . .
C00V O008 Rh02 120.7(6) . .
C00W O009 Rh01 120.0(6) . .
C00W O00A Rh02 121.2(6) . .
C00X O00B Rh03 118.0(7) . .
C00T O00C Rh02 121.0(7) . .
C011 O00D Rh03 120.8(7) . 3_655
C00U O00E Rh02 118.5(6) . .
C00X O00F Rh04 120.0(7) . .
C011 O00G Rh04 118.5(7) . 3_655
C00Y C77 C00R 122.0(11) . .
C00Y C77 H77 119.0 . .
C00R C77 H77 119.0 . .
C00Q C34 C00S 122.0(10) . .
C00Q C34 H34 119.0 . .
C00S C34 H34 119.0 . .
C012 C00N C35 119.3(11) . .
C012 C00N C00U 121.1(11) . .
C35 C00N C00U 119.6(9) . .
C010 C00O C35 121.5(11) . 4_565
C010 C00O C00V 118.7(11) . .
C35 C00O C00V 119.8(9) 4_565 .
C00O C35 C00N 118.8(9) 3_655 .
C00O C35 H35 120.6 3_655 .
C00N C35 H35 120.6 . .
C34 C00Q C00Z 121.0(12) . .
C34 C00Q C00W 121.0(9) . .
C00Z C00Q C00W 117.8(11) . .
C00T C00R C77 121.2(11) . .
C00T C00R C017 120.9(12) . .
C77 C00R C017 117.9(11) . .
C016 C00S C34 118.6(11) . .
C016 C00S C00X 119.2(12) . .
C34 C00S C00X 122.0(10) . .
O007 C00T O00C 122.1(10) . .
O007 C00T C00R 119.0(10) . .
O00C C00T C00R 118.9(10) . .
O006 C00U O00E 127.8(10) . .
O006 C00U C00N 116.3(10) . .
O00E C00U C00N 115.8(10) . .
O008 C00V O005 124.0(9) . .
O008 C00V C00O 119.8(9) . .
O005 C00V C00O 116.0(9) . .
O00A C00W O009 123.3(9) . .
O00A C00W C00Q 119.6(9) . .
O009 C00W C00Q 117.1(9) . .
O00F C00X O00B 125.9(11) . .
O00F C00X C00S 119.2(11) . .
O00B C00X C00S 114.9(10) . .
C013 C00Y C77 119.0(12) . .
C013 C00Y C011 121.8(12) . .
C77 C00Y C011 119.2(10) . .
C00Q C00Z C019 115.7(13) . .
C00Q C00Z H00Z 122.1 . .
C019 C00Z H00Z 122.1 . .
C00O C010 C018 119.1(12) . .
C00O C010 H010 120.4 . .
C018 C010 H010 120.4 . .
O00D C011 O00G 125.1(10) . .
O00D C011 C00Y 118.9(10) . .
O00G C011 C00Y 116.0(10) . .
C018 C012 C00N 121.0(12) 3_655 .
C018 C012 H012 119.5 3_655 .
C00N C012 H012 119.5 . .
C00Y C013 C01B 121.0(14) . .
C00Y C013 H013 119.5 . .
C01B C013 H013 119.5 . .
C018 O4H H4H 109.5 . .
C019 O1H H1H 109.5 . .
C019 C016 C00S 118.2(14) . .
C019 C016 H016 120.9 . .
C00S C016 H016 120.9 . .
C01B C017 C00R 119.8(14) . .
C01B C017 H017 120.1 . .
C00R C017 H017 120.1 . .
O4H C018 C012 121.3(14) . 4_565
O4H C018 C010 118.0(15) . .
C012 C018 C010 119.9(11) 4_565 .
C016 C019 O1H 116.9(18) . .
C016 C019 C00Z 123.9(13) . .
O1H C019 C00Z 119.2(16) . .
C01B O2H H2H 109.5 . .
O2H C01B C017 119.6(17) . .
O2H C01B C013 120.2(15) . .
C017 C01B C013 120.2(15) . .
C2S C3S C5S 116(2) . .
C2S C3S N3B 127(3) . .
C5S C3S N3B 117(2) . .
C3S C2S C1S 121(2) . .
C3S C2S C5S 35.7(15) . .
C1S C2S C5S 84.9(13) . .
C3S C2S H2S 119.7 . .
C1S C2S H2S 119.7 . .
C5S C2S H2S 155.4 . .
N1S C1S C2S 139(2) . .
N1S C1S C4S 43.4(11) . .
C2S C1S C4S 95.4(14) . .
N1S C1S H1S 110.6 . .
C2S C1S H1S 110.6 . .
C4S C1S H1S 153.9 . .
C1S N1S C4S 104.2(15) . .
C1S N1S Rh02 135.3(13) . .
C4S N1S Rh02 120.4(11) . .
N1S C4S C5S 117.5(17) . .
N1S C4S C1S 32.4(7) . .
C5S C4S C1S 85.2(14) . .
N1S C4S C5S 155(2) . 13_666
C5S C4S C5S 76.9(15) . 13_666
C1S C4S C5S 153(2) . 13_666
N1S C4S H4S 121.3 . .
C5S C4S H4S 121.3 . .
C1S C4S H4S 153.5 . .
C5S C4S H4S 49.1 13_666 .
C3S C5S C4S 122.7(18) . .
C3S C5S C2S 28.2(10) . .
C4S C5S C2S 94.5(13) . .
C3S C5S C4S 131(2) . 13_666
C4S C5S C4S 103.1(15) . 13_666
C2S C5S C4S 154(2) . 13_666
C3S C5S H5S 118.7 . .
C4S C5S H5S 118.7 . .
C2S C5S H5S 146.8 . .
C4S C5S H5S 23.8 13_666 .
C5 N3 C6 120(3) . .
C5 N3 Rh04 127(2) . .
C6 N3 Rh04 113(2) . .
N6 C2 C4 127(4) . .
N6 C2 C3 126(4) . .
C4 C2 C3 106(2) . .
N6 C2 N4 31(5) . .
C4 C2 N4 158(4) . .
C3 C2 N4 96(4) . .
C2 C3 C5 130(3) . .
C2 C3 H3 114.9 . .
C5 C3 H3 114.9 . .
C2 C4 C6 129(2) . .
C2 C4 H4 115.4 . .
C6 C4 H4 115.4 . .
N3 C5 C3 116(3) . .
N3 C5 H5 121.8 . .
C3 C5 H5 121.8 . .
C4 C6 N3 118(3) . .
C4 C6 H6 121.2 . .
N3 C6 H6 121.2 . .
N6 N4 C2 47(5) . .
N4 N6 C2 102(9) . .

loop_
_geom_bond_atom_site_label_1
_geom_bond_atom_site_label_2
_geom_bond_distance
_geom_bond_site_symmetry_2
Rh01 O005 2.026(7) .
Rh01 O007 2.031(7) .
Rh01 O009 2.059(7) .
Rh01 O006 2.072(7) .
Rh01 Rh02 2.3963(9) .
Rh01 O00K 2.402(11) .
Rh02 O00C 2.013(7) .
Rh02 O008 2.036(7) .
Rh02 O00E 2.041(7) .
Rh02 O00A 2.052(7) .
Rh02 N1S 2.189(9) .
Rh03 O00D 2.012(8) 11_566
Rh03 O00D 2.012(8) 4_565
Rh03 O00B 2.047(7) .
Rh03 O00B 2.047(7) 10_556
Rh03 O00H 2.398(14) .
Rh03 Rh04 2.3988(15) .
Rh04 O00G 2.029(8) 11_566
Rh04 O00G 2.029(8) 4_565
Rh04 O00F 2.044(8) .
Rh04 O00F 2.044(8) 10_556
Rh04 N3 2.22(2) .
O005 C00V 1.321(12) .
O006 C00U 1.241(12) .
O007 C00T 1.285(13) .
O008 C00V 1.248(12) .
O009 C00W 1.274(11) .
O00A C00W 1.259(11) .
O00B C00X 1.284(13) .
O00C C00T 1.294(13) .
O00D C011 1.251(12) .
O00E C00U 1.260(13) .
O00F C00X 1.241(13) .
O00G C011 1.275(13) .
C77 C00Y 1.387(16) .
C77 C00R 1.426(17) .
C77 H77 0.9300 .
C34 C00Q 1.367(15) .
C34 C00S 1.424(16) .
C34 H34 0.9300 .
C00N C012 1.384(16) .
C00N C35 1.441(15) .
C00N C00U 1.473(16) .
C00O C010 1.369(16) .
C00O C35 1.396(14) 4_565
C00O C00V 1.450(15) .
C35 H35 0.9300 .
C00Q C00Z 1.385(16) .
C00Q C00W 1.428(15) .
C00R C00T 1.395(17) .
C00R C017 1.443(18) .
C00S C016 1.386(17) .
C00S C00X 1.480(16) .
C00Y C013 1.381(19) .
C00Y C011 1.465(15) .
C00Z C019 1.44(2) .
C00Z H00Z 0.9300 .
C010 C018 1.43(2) .
C010 H010 0.9300 .
C012 C018 1.38(2) 3_655
C012 H012 0.9300 .
C013 C01B 1.43(2) .
C013 H013 0.9300 .
O4H C018 1.338(16) .
O4H H4H 0.8200 .
O1H C019 1.394(18) .
O1H H1H 0.8200 .
C016 C019 1.38(2) .
C016 H016 0.9300 .
C017 C01B 1.38(2) .
C017 H017 0.9300 .
O2H C01B 1.343(19) .
O2H H2H 0.8200 .
C3S C2S 1.04(2) .
C3S C5S 1.29(3) .
C3S N3B 1.37(2) .
C2S C1S 1.40(2) .
C2S C5S 1.981(18) .
C2S H2S 0.9300 .
C1S N1S 1.09(2) .
C1S C4S 1.97(3) .
C1S H1S 0.9300 .
N1S C4S 1.395(16) .
C4S C5S 1.41(3) .
C4S C5S 2.02(3) 13_666
C4S H4S 0.9300 .
C5S H5S 0.9300 .
N3 C5 1.20(4) .
N3 C6 1.407(19) .
C2 N6 1.27(7) .
C2 C4 1.29(3) .
C2 C3 1.357(19) .
C2 N4 1.68(5) .
C3 C5 1.44(4) .
C3 H3 0.9300 .
C4 C6 1.37(4) .
C4 H4 0.9300 .
C5 H5 0.9300 .
C6 H6 0.9300 .
N4 N6 0.88(10) .
